data_4110745
loop_
_publ_author_name
'Xian-Ming Deng'
'Ping Cai'
'Song Ye'
'Xiu-Li Sun'
'Wei-Wei Liao'
'Kai Li'
'Yong Tang'
'Yun-Dong Wu'
'Li-Xin Dai'

_publ_section_title
;
 Enantioselective Synthesis of Vinylcyclopropanes and Vinylepoxides
 Mediated by Camphor-Derived Sulfur Ylides: Rationale of
 Enantioselectivity, Scope, and Limitation
;
_journal_name_full 'Journal of the American Chemical Society'
_journal_page_first 9730
_journal_page_last 9740
_journal_paper_doi 10.1021/ja056751o
_journal_volume 128
_journal_year 2006
_chemical_absolute_configuration ad
_chemical_formula_sum 'C18 H37 Br O2 S Si'
_chemical_formula_weight 425.54
_chemical_name_systematic
; 
 ? 
;
_space_group_IT_number 5
_symmetry_cell_setting monoclinic
_symmetry_space_group_name_Hall 'C 2y'
_symmetry_space_group_name_H-M 'C 1 2 1'
_atom_sites_solution_hydrogens geom
_atom_sites_solution_primary direct
_atom_sites_solution_secondary difmap
_audit_creation_method SHELXL-97
_cell_angle_alpha 90.00
_cell_angle_beta 94.928(3)
_cell_angle_gamma 90.00
_cell_formula_units_Z 4
_cell_length_a 27.444(4)
_cell_length_b 7.3176(11)
_cell_length_c 11.7413(18)
_cell_measurement_reflns_used 1618
_cell_measurement_temperature 293(2)
_cell_measurement_theta_max 40.146
_cell_measurement_theta_min 5.763
_cell_volume 2349.2(6)
_computing_cell_refinement 'Bruker SMART'
_computing_data_collection 'Bruker SMART'
_computing_data_reduction 'Bruker SHELXTL'
_computing_molecular_graphics 'Bruker SHELXTL'
_computing_publication_material 'Bruker SHELXTL'
_computing_structure_refinement 'SHELXL-97 (Sheldrick, 1997)'
_computing_structure_solution 'SHELXS-97 (Sheldrick, 1990)'
_diffrn_ambient_temperature 293(2)
_diffrn_measured_fraction_theta_full 0.992
_diffrn_measured_fraction_theta_max 0.992
_diffrn_measurement_device_type 'CCD area detector'
_diffrn_measurement_method 'phi and omega scans'
_diffrn_radiation_monochromator graphite
_diffrn_radiation_source 'fine-focus sealed tube'
_diffrn_radiation_type MoK\a
_diffrn_radiation_wavelength 0.71073
_diffrn_reflns_av_R_equivalents 0.0621
_diffrn_reflns_av_sigmaI/netI 0.1059
_diffrn_reflns_limit_h_max 33
_diffrn_reflns_limit_h_min -34
_diffrn_reflns_limit_k_max 9
_diffrn_reflns_limit_k_min -9
_diffrn_reflns_limit_l_max 14
_diffrn_reflns_limit_l_min -10
_diffrn_reflns_number 6959
_diffrn_reflns_theta_full 27.00
_diffrn_reflns_theta_max 27.00
_diffrn_reflns_theta_min 1.49
_exptl_absorpt_coefficient_mu 1.896
_exptl_absorpt_correction_T_max 1.00000
_exptl_absorpt_correction_T_min 0.54152
_exptl_absorpt_correction_type empirical
_exptl_crystal_colour colourless
_exptl_crystal_density_diffrn 1.203
_exptl_crystal_F_000 904
_exptl_crystal_size_max 0.772
_exptl_crystal_size_mid 0.339
_exptl_crystal_size_min 0.163
_refine_diff_density_max 0.560
_refine_diff_density_min -0.261
_refine_diff_density_rms 0.057
_refine_ls_abs_structure_details 'Flack H D (1983), Acta Cryst. A39, 876-881'
_refine_ls_abs_structure_Flack -0.015(11)
_refine_ls_extinction_method none
_refine_ls_goodness_of_fit_ref 0.804
_refine_ls_hydrogen_treatment mixed
_refine_ls_matrix_type full
_refine_ls_number_parameters 256
_refine_ls_number_reflns 4802
_refine_ls_number_restraints 8
_refine_ls_restrained_S_all 0.804
_refine_ls_R_factor_all 0.0791
_refine_ls_R_factor_gt 0.0481
_refine_ls_shift/su_max 0.048
_refine_ls_shift/su_mean 0.002
_refine_ls_structure_factor_coef Fsqd
_refine_ls_weighting_details 'calc w=1/[\s^2^(Fo^2^)+(0.0377P)^2^+0.0000P] where P=(Fo^2^+2Fc^2^)/3'
_refine_ls_weighting_scheme calc
_refine_ls_wR_factor_gt 0.0945
_refine_ls_wR_factor_ref 0.1028
_reflns_number_gt 2856
_reflns_number_total 4802
_reflns_threshold_expression >2sigma(I)
_cod_data_source_file ja056751orom20051002_112944.cif
_cod_data_source_block cd22451
_cod_database_code 4110745

loop_
_symmetry_equiv_pos_as_xyz
'x, y, z'
'-x, y, -z'
'x+1/2, y+1/2, z'
'-x+1/2, y+1/2, -z'

loop_
_atom_site_label
_atom_site_type_symbol
_atom_site_fract_x
_atom_site_fract_y
_atom_site_fract_z
_atom_site_U_iso_or_equiv
_atom_site_adp_type
_atom_site_occupancy
_atom_site_symmetry_multiplicity
_atom_site_calc_flag
_atom_site_refinement_flags
Br Br 0.29509(2) 0.08940(7) 0.31707(4) 0.06584(19) Uani 1 1 d .
S S 0.26288(4) 0.03266(15) 0.71449(10) 0.0458(3) Uani 1 1 d .
Si Si 0.07015(5) 0.0738(4) 0.75957(11) 0.0714(5) Uani 1 1 d .
O1 O 0.33514(12) 0.0215(5) 0.8911(3) 0.0591(10) Uani 1 1 d .
O2 O 0.2085(2) 0.1241(9) 0.1062(4) 0.1103(17) Uani 1 1 d D
C1 C 0.34191(18) 0.2243(7) 0.6279(4) 0.0467(13) Uani 1 1 d D
C2 C 0.3642(2) 0.4157(9) 0.6429(5) 0.0639(16) Uani 1 1 d D
C3 C 0.3996(2) 0.3965(9) 0.7498(6) 0.0642(16) Uani 1 1 d D
C4 C 0.39542(17) 0.1966(7) 0.7842(4) 0.0555(14) Uani 1 1 d .
C5 C 0.34494(19) 0.1878(7) 0.8346(4) 0.0486(13) Uani 1 1 d D
C6 C 0.30819(16) 0.2135(6) 0.7260(4) 0.0389(11) Uani 1 1 d D
C7 C 0.38546(16) 0.1020(10) 0.6669(4) 0.0534(12) Uani 1 1 d .
C8 C 0.42815(19) 0.1219(10) 0.5889(5) 0.088(2) Uani 1 1 d .
H10 H 0.4544 0.0417 0.6154 0.131 Uiso 1 1 calc R
H9 H 0.4396 0.2459 0.5912 0.131 Uiso 1 1 calc R
H8 H 0.4168 0.0904 0.5118 0.131 Uiso 1 1 calc R
C9 C 0.3737(2) -0.1005(8) 0.6683(5) 0.0708(17) Uani 1 1 d .
H12 H 0.3474 -0.1214 0.7156 0.106 Uiso 1 1 calc R
H13 H 0.4021 -0.1671 0.6983 0.106 Uiso 1 1 calc R
H11 H 0.3642 -0.1410 0.5919 0.106 Uiso 1 1 calc R
C10 C 0.43687(17) 0.1242(12) 0.8653(5) 0.089(2) Uani 1 1 d .
H14 H 0.4673 0.1395 0.8317 0.134 Uiso 1 1 calc R
H16 H 0.4316 -0.0032 0.8795 0.134 Uiso 1 1 calc R
H15 H 0.4380 0.1903 0.9360 0.134 Uiso 1 1 calc R
C11 C 0.3369(2) 0.0366(11) 1.0134(4) 0.095(3) Uani 1 1 d .
H17 H 0.3697 0.0641 1.0434 0.143 Uiso 1 1 calc R
H18 H 0.3268 -0.0769 1.0449 0.143 Uiso 1 1 calc R
H19 H 0.3154 0.1325 1.0335 0.143 Uiso 1 1 calc R
C12 C 0.22765(14) 0.0946(11) 0.5867(3) 0.0548(12) Uani 1 1 d .
H21 H 0.2187 0.2212 0.5902 0.082 Uiso 1 1 calc R
H22 H 0.1986 0.0210 0.5780 0.082 Uiso 1 1 calc R
H20 H 0.2466 0.0753 0.5226 0.082 Uiso 1 1 calc R
C13 C 0.22352(15) 0.1114(11) 0.8225(3) 0.0591(14) Uani 1 1 d .
H24 H 0.2374 0.0720 0.8973 0.071 Uiso 1 1 calc R
H23 H 0.2229 0.2440 0.8224 0.071 Uiso 1 1 calc R
C14 C 0.17214(19) 0.0413(8) 0.8032(4) 0.0523(14) Uani 1 1 d .
C15 C 0.13491(19) 0.1458(8) 0.7762(4) 0.0620(16) Uani 1 1 d .
H26 H 0.1413 0.2687 0.7641 0.074 Uiso 1 1 calc R
C16 C 0.0416(3) 0.172(2) 0.6260(7) 0.220(8) Uani 1 1 d .
H28 H 0.0178 0.0876 0.5917 0.200 Uiso 1 1 calc R
H27 H 0.0662 0.1937 0.5743 0.200 Uiso 1 1 calc R
H29 H 0.0258 0.2847 0.6422 0.200 Uiso 1 1 calc R
C17 C 0.0655(3) -0.1754(13) 0.7454(10) 0.168(4) Uani 1 1 d .
H32 H 0.0804 -0.2322 0.8134 0.201 Uiso 1 1 calc R
H30 H 0.0819 -0.2145 0.6807 0.201 Uiso 1 1 calc R
H31 H 0.0316 -0.2100 0.7347 0.201 Uiso 1 1 calc R
C18 C 0.0389(3) 0.157(2) 0.8803(7) 0.225(8) Uani 1 1 d .
H33 H 0.0330 0.2859 0.8718 0.207 Uiso 1 1 calc R
H35 H 0.0589 0.1349 0.9500 0.207 Uiso 1 1 calc R
H34 H 0.0083 0.0943 0.8826 0.207 Uiso 1 1 calc R
H1 H 0.3233(12) 0.197(5) 0.557(2) 0.044(12) Uiso 1 1 d D
H2 H 0.3824(17) 0.448(8) 0.578(3) 0.09(2) Uiso 1 1 d D
H3 H 0.3388(16) 0.499(6) 0.645(4) 0.053(16) Uiso 1 1 d .
H4 H 0.4326(10) 0.428(9) 0.743(5) 0.12(3) Uiso 1 1 d D
H5 H 0.3924(17) 0.483(7) 0.806(4) 0.063(18) Uiso 1 1 d .
H6 H 0.3419(15) 0.291(4) 0.881(3) 0.044(12) Uiso 1 1 d D
H7 H 0.2887(13) 0.322(4) 0.729(3) 0.044(13) Uiso 1 1 d D
H25 H 0.1687(18) -0.078(8) 0.822(4) 0.070(18) Uiso 1 1 d .
H36 H 0.189(4) 0.223(11) 0.109(11) 0.28(7) Uiso 1 1 d D
H37 H 0.230(3) 0.11(3) 0.169(6) 0.31(7) Uiso 1 1 d D

loop_
_atom_site_aniso_label
_atom_site_aniso_U_11
_atom_site_aniso_U_22
_atom_site_aniso_U_33
_atom_site_aniso_U_23
_atom_site_aniso_U_13
_atom_site_aniso_U_12
Br 0.0882(4) 0.0545(3) 0.0566(3) -0.0031(4) 0.0161(2) 0.0005(4)
S 0.0420(7) 0.0453(9) 0.0507(7) -0.0025(5) 0.0066(5) -0.0066(6)
Si 0.0467(8) 0.0977(13) 0.1206(9) -0.0010(13) 0.0105(7) 0.0040(11)
O1 0.062(2) 0.070(3) 0.045(2) 0.0110(19) 0.0017(16) -0.009(2)
O2 0.151(5) 0.089(5) 0.088(3) -0.014(3) -0.003(3) 0.008(4)
C1 0.042(3) 0.053(3) 0.044(3) 0.000(2) 0.003(3) -0.011(3)
C2 0.067(4) 0.057(4) 0.069(4) 0.009(3) 0.011(4) -0.017(4)
C3 0.058(4) 0.059(4) 0.076(5) 0.001(3) 0.003(3) -0.026(3)
C4 0.038(3) 0.065(4) 0.061(3) 0.007(3) -0.007(3) -0.011(3)
C5 0.054(3) 0.043(3) 0.049(3) -0.004(3) 0.002(3) -0.008(3)
C6 0.038(3) 0.032(3) 0.046(3) -0.001(2) 0.004(2) 0.004(2)
C7 0.049(3) 0.051(3) 0.063(3) 0.000(4) 0.019(2) -0.006(3)
C8 0.075(4) 0.078(5) 0.117(4) 0.002(4) 0.049(3) -0.002(4)
C9 0.071(4) 0.048(4) 0.098(5) -0.007(3) 0.032(3) 0.003(3)
C10 0.051(3) 0.103(6) 0.111(4) 0.026(5) -0.007(3) -0.004(4)
C11 0.111(5) 0.129(8) 0.045(3) 0.011(4) -0.002(3) -0.031(5)
C12 0.051(3) 0.066(3) 0.046(2) -0.009(4) 0.003(2) -0.010(4)
C13 0.047(3) 0.086(4) 0.046(3) -0.006(3) 0.013(2) -0.010(3)
C14 0.055(3) 0.046(4) 0.057(3) 0.002(3) 0.017(2) -0.005(3)
C15 0.065(3) 0.061(4) 0.060(3) -0.004(3) 0.009(3) 0.004(3)
C16 0.111(7) 0.25(2) 0.142(7) 0.075(11) -0.043(6) 0.006(10)
C17 0.103(7) 0.121(8) 0.180(12) -0.037(8) 0.023(7) -0.051(6)
C18 0.105(6) 0.25(2) 0.162(8) -0.136(11) 0.075(6) -0.046(10)

loop_
_atom_type_symbol
_atom_type_description
_atom_type_scat_dispersion_real
_atom_type_scat_dispersion_imag
_atom_type_scat_source
C C 0.0033 0.0016 'International Tables Vol C Tables 4.2.6.8 and 6.1.1.4'
H H 0.0000 0.0000 'International Tables Vol C Tables 4.2.6.8 and 6.1.1.4'
O O 0.0106 0.0060 'International Tables Vol C Tables 4.2.6.8 and 6.1.1.4'
S S 0.1246 0.1234 'International Tables Vol C Tables 4.2.6.8 and 6.1.1.4'
Si Si 0.0817 0.0704 'International Tables Vol C Tables 4.2.6.8 and 6.1.1.4'
Br Br -0.2901 2.4595 'International Tables Vol C Tables 4.2.6.8 and 6.1.1.4'

loop_
_geom_angle_atom_site_label_1
_geom_angle_atom_site_label_2
_geom_angle_atom_site_label_3
_geom_angle
C12 S C6 101.4(3)
C12 S C13 101.2(2)
C6 S C13 99.2(3)
C18 Si C17 111.6(6)
C18 Si C16 109.8(6)
C17 Si C16 106.8(6)
C18 Si C15 109.6(3)
C17 Si C15 110.6(3)
C16 Si C15 108.4(4)
C5 O1 C11 114.1(4)
H36 O2 H37 113(10)
C7 C1 C2 101.9(5)
C7 C1 C6 104.5(4)
C2 C1 C6 102.7(4)
C7 C1 H1 119(2)
C2 C1 H1 118(3)
C6 C1 H1 109(2)
C3 C2 C1 103.3(5)
C3 C2 H2 109(3)
C1 C2 H2 111(4)
C3 C2 H3 118(3)
C1 C2 H3 108(3)
H2 C2 H3 108(4)
C4 C3 C2 104.4(5)
C4 C3 H4 110(4)
C2 C3 H4 117(4)
C4 C3 H5 115(3)
C2 C3 H5 111(3)
H4 C3 H5 99(5)
C10 C4 C3 115.6(5)
C10 C4 C7 118.0(5)
C3 C4 C7 101.8(5)
C10 C4 C5 113.1(4)
C3 C4 C5 103.3(5)
C7 C4 C5 103.0(4)
O1 C5 C4 115.0(4)
O1 C5 C6 110.3(4)
C4 C5 C6 102.6(4)
O1 C5 H6 113(3)
C4 C5 H6 108(3)
C6 C5 H6 107(3)
C1 C6 C5 103.2(4)
C1 C6 S 115.7(3)
C5 C6 S 111.3(3)
C1 C6 H7 111(3)
C5 C6 H7 113(2)
S C6 H7 103(2)
C9 C7 C1 114.4(4)
C9 C7 C4 116.7(5)
C1 C7 C4 94.5(4)
C9 C7 C8 105.6(5)
C1 C7 C8 112.2(5)
C4 C7 C8 113.5(4)
C7 C8 H10 109.5
C7 C8 H9 109.5
H10 C8 H9 109.5
C7 C8 H8 109.5
H10 C8 H8 109.5
H9 C8 H8 109.5
C7 C9 H12 109.5
C7 C9 H13 109.5
H12 C9 H13 109.5
C7 C9 H11 109.5
H12 C9 H11 109.5
H13 C9 H11 109.5
C4 C10 H14 109.5
C4 C10 H16 109.5
H14 C10 H16 109.5
C4 C10 H15 109.5
H14 C10 H15 109.5
H16 C10 H15 109.5
O1 C11 H17 109.5
O1 C11 H18 109.5
H17 C11 H18 109.5
O1 C11 H19 109.5
H17 C11 H19 109.5
H18 C11 H19 109.5
S C12 H21 109.5
S C12 H22 109.5
H21 C12 H22 109.5
S C12 H20 109.5
H21 C12 H20 109.5
H22 C12 H20 109.5
C14 C13 S 113.0(4)
C14 C13 H24 109.0
S C13 H24 109.0
C14 C13 H23 109.0
S C13 H23 109.0
H24 C13 H23 107.8
C15 C14 C13 123.2(5)
C15 C14 H25 122(3)
C13 C14 H25 114(3)
C14 C15 Si 126.2(4)
C14 C15 H26 116.9
Si C15 H26 116.9
Si C16 H28 109.5
Si C16 H27 109.5
H28 C16 H27 109.5
Si C16 H29 109.5
H28 C16 H29 109.5
H27 C16 H29 109.5
Si C17 H32 109.5
Si C17 H30 109.5
H32 C17 H30 109.5
Si C17 H31 109.5
H32 C17 H31 109.5
H30 C17 H31 109.5
Si C18 H33 109.5
Si C18 H35 109.5
H33 C18 H35 109.5
Si C18 H34 109.5
H33 C18 H34 109.5
H35 C18 H34 109.5

loop_
_geom_bond_atom_site_label_1
_geom_bond_atom_site_label_2
_geom_bond_distance
S C12 1.773(4)
S C6 1.813(4)
S C13 1.829(4)
Si C18 1.823(7)
Si C17 1.835(10)
Si C16 1.837(9)
Si C15 1.848(5)
O1 C5 1.423(6)
O1 C11 1.437(5)
O2 H36 0.90(2)
O2 H37 0.91(2)
C1 C7 1.531(7)
C1 C2 1.533(8)
C1 C6 1.541(6)
C1 H1 0.957(18)
C2 C3 1.526(8)
C2 H2 0.975(19)
C2 H3 0.93(4)
C3 C4 1.525(8)
C3 H4 0.94(2)
C3 H5 0.95(5)
C4 C10 1.515(7)
C4 C7 1.545(7)
C4 C5 1.554(7)
C5 C6 1.567(6)
C5 H6 0.942(19)
C6 H7 0.957(18)
C7 C9 1.517(9)
C7 C8 1.555(6)
C8 H10 0.9600
C8 H9 0.9600
C8 H8 0.9600
C9 H12 0.9600
C9 H13 0.9600
C9 H11 0.9600
C10 H14 0.9600
C10 H16 0.9600
C10 H15 0.9600
C11 H17 0.9600
C11 H18 0.9600
C11 H19 0.9600
C12 H21 0.9600
C12 H22 0.9600
C12 H20 0.9600
C13 C14 1.499(7)
C13 H24 0.9700
C13 H23 0.9700
C14 C15 1.293(7)
C14 H25 0.91(5)
C15 H26 0.9300
C16 H28 0.9600
C16 H27 0.9600
C16 H29 0.9600
C17 H32 0.9600
C17 H30 0.9600
C17 H31 0.9600
C18 H33 0.9600
C18 H35 0.9600
C18 H34 0.9600

loop_
_geom_torsion_atom_site_label_1
_geom_torsion_atom_site_label_2
_geom_torsion_atom_site_label_3
_geom_torsion_atom_site_label_4
_geom_torsion
C7 C1 C2 C3 -35.8(6)
C6 C1 C2 C3 72.2(6)
C1 C2 C3 C4 1.4(6)
C2 C3 C4 C10 162.3(5)
C2 C3 C4 C7 33.1(6)
C2 C3 C4 C5 -73.6(6)
C11 O1 C5 C4 107.6(5)
C11 O1 C5 C6 -137.0(4)
C10 C4 C5 O1 -44.3(7)
C3 C4 C5 O1 -170.1(4)
C7 C4 C5 O1 84.2(5)
C10 C4 C5 C6 -164.1(5)
C3 C4 C5 C6 70.1(5)
C7 C4 C5 C6 -35.6(5)
C7 C1 C6 C5 31.7(5)
C2 C1 C6 C5 -74.3(5)
C7 C1 C6 S -90.0(4)
C2 C1 C6 S 163.9(4)
O1 C5 C6 C1 -120.5(4)
C4 C5 C6 C1 2.6(5)
O1 C5 C6 S 4.2(5)
C4 C5 C6 S 127.3(3)
C12 S C6 C1 -62.1(4)
C13 S C6 C1 -165.7(4)
C12 S C6 C5 -179.5(4)
C13 S C6 C5 77.0(4)
C2 C1 C7 C9 176.6(4)
C6 C1 C7 C9 69.9(5)
C2 C1 C7 C4 54.5(5)
C6 C1 C7 C4 -52.2(4)
C2 C1 C7 C8 -63.2(6)
C6 C1 C7 C8 -169.9(5)
C10 C4 C7 C9 58.6(6)
C3 C4 C7 C9 -173.6(5)
C5 C4 C7 C9 -66.8(6)
C10 C4 C7 C1 178.9(5)
C3 C4 C7 C1 -53.4(5)
C5 C4 C7 C1 53.4(5)
C10 C4 C7 C8 -64.6(7)
C3 C4 C7 C8 63.1(6)
C5 C4 C7 C8 170.0(5)
C12 S C13 C14 52.1(5)
C6 S C13 C14 155.8(4)
S C13 C14 C15 -113.3(6)
C13 C14 C15 Si -176.0(3)
C18 Si C15 C14 107.2(7)
C17 Si C15 C14 -16.3(7)
C16 Si C15 C14 -133.1(7)
